data_2018417
loop_
_publ_author_name
'Schmetterer, Clemens'
'Effenberger, Herta Silvia'
'Marker, Martin C. J.'
'Flandorfer, Hans'

_publ_section_title
;
 Ni~5-{\d~}Sn~4~Zn (\d\sim 0.25) from single-crystal data
;
_journal_coeditor_code KU3063
_journal_issue 3
_journal_name_full 'Acta Crystallographica Section C'
_journal_page_first i9
_journal_page_last i11
_journal_paper_doi 10.1107/S0108270112000455
_journal_volume 68
_journal_year 2012
_chemical_formula_iupac 'Ni3.17 Sn2.67 Zn0.67'
_chemical_formula_moiety Ni~5-~~\d~,Sn4,Zn
_chemical_formula_sum 'Ni3.17 Sn2.67 Zn0.67'
_chemical_formula_weight 546.00
_chemical_name_systematic
;
pentanickel tetratin zinc
;
_space_group_IT_number 63
_symmetry_cell_setting orthorhombic
_symmetry_space_group_name_Hall '-C 2c 2'
_symmetry_space_group_name_H-M 'C m c m'
_atom_sites_solution_primary direct
_atom_sites_solution_secondary difmap
_audit_creation_method SHELXL-97
_cell_angle_alpha 90.00
_cell_angle_beta 90.00
_cell_angle_gamma 90.00
_cell_formula_units_Z 6
_cell_length_a 4.1520(8)
_cell_length_b 12.603(3)
_cell_length_c 11.657(2)
_cell_measurement_reflns_used 4711
_cell_measurement_temperature 298(2)
_cell_measurement_theta_max 35
_cell_measurement_theta_min 3.2
_cell_volume 610.0(2)
_computing_cell_refinement 'COLLECT (Nonius, 2003)'
_computing_data_collection 'COLLECT (Nonius, 2003)'
_computing_data_reduction 'COLLECT (Nonius, 2003)'
_computing_molecular_graphics 'ATOMS (Dowty, 2006)'
_computing_publication_material 'SHELXL97 (Sheldrick, 2008)'
_computing_structure_refinement 'SHELXL97 (Sheldrick, 2008)'
_computing_structure_solution 'SHELXS97 (Sheldrick, 2008)'
_diffrn_ambient_temperature 298(2)
_diffrn_measured_fraction_theta_full 0.997
_diffrn_measured_fraction_theta_max 0.997
_diffrn_measurement_device_type 'Nonius KappaCCD'
_diffrn_measurement_method '\f scan at 10 \w angles'
_diffrn_radiation_monochromator graphite
_diffrn_radiation_source 'fine-focus sealed tube'
_diffrn_radiation_type MoK\a
_diffrn_radiation_wavelength 0.71073
_diffrn_reflns_av_R_equivalents 0.0408
_diffrn_reflns_av_sigmaI/netI 0.0224
_diffrn_reflns_limit_h_max 6
_diffrn_reflns_limit_h_min -6
_diffrn_reflns_limit_k_max 20
_diffrn_reflns_limit_k_min -20
_diffrn_reflns_limit_l_max 18
_diffrn_reflns_limit_l_min -18
_diffrn_reflns_number 4711
_diffrn_reflns_theta_full 35.01
_diffrn_reflns_theta_max 35.01
_diffrn_reflns_theta_min 3.23
_diffrn_standards_decay_% 0
_diffrn_standards_interval_count 0
_diffrn_standards_interval_time 0
_diffrn_standards_number 0
_exptl_absorpt_coefficient_mu 34.104
_exptl_absorpt_correction_T_max 0.71
_exptl_absorpt_correction_T_min 0.6
_exptl_absorpt_correction_type multi-scan
_exptl_absorpt_process_details '120 sec., \D=2, 626 scans, dx=30'
_exptl_crystal_colour black
_exptl_crystal_density_diffrn 8.918
_exptl_crystal_density_method 'not measured'
_exptl_crystal_description 'irregular crystal chip'
_exptl_crystal_F_000 1452
_exptl_crystal_size_max 0.015
_exptl_crystal_size_mid 0.012
_exptl_crystal_size_min 0.01
_refine_diff_density_max 1.962
_refine_diff_density_min -2.141
_refine_ls_extinction_coef 0.00075(11)
_refine_ls_extinction_expression Fc^*^=kFc[1+0.001xFc^2^\l^3^/sin(2\q)]^-1/4^
_refine_ls_extinction_method 'SHELXL97 (Sheldrick, 2008)'
_refine_ls_goodness_of_fit_ref 1.136
_refine_ls_matrix_type full
_refine_ls_number_parameters 37
_refine_ls_number_reflns 779
_refine_ls_number_restraints 0
_refine_ls_restrained_S_all 1.136
_refine_ls_R_factor_all 0.0318
_refine_ls_R_factor_gt 0.0258
_refine_ls_shift/su_max 0.001
_refine_ls_shift/su_mean 0.000
_refine_ls_structure_factor_coef Fsqd
_refine_ls_weighting_details 'calc w=1/[\s^2^(Fo^2^)+(0.0360P)^2^+3.8700P] where P=(Fo^2^+2Fc^2^)/3'
_refine_ls_weighting_scheme calc
_refine_ls_wR_factor_gt 0.0666
_refine_ls_wR_factor_ref 0.0705
_reflns_number_gt 693
_reflns_number_total 779
_reflns_threshold_expression I>2sigma(I)
_cod_data_source_file ku3063.cif
_cod_data_source_block I
_cod_database_code 2018417
_cod_database_fobs_code 2018417

loop_
_symmetry_equiv_pos_as_xyz
'x, y, z'
'-x, -y, z+1/2'
'-x, y, -z+1/2'
'x, -y, -z'
'x+1/2, y+1/2, z'
'-x+1/2, -y+1/2, z+1/2'
'-x+1/2, y+1/2, -z+1/2'
'x+1/2, -y+1/2, -z'
'-x, -y, -z'
'x, y, -z-1/2'
'x, -y, z-1/2'
'-x, y, z'
'-x+1/2, -y+1/2, -z'
'x+1/2, y+1/2, -z-1/2'
'x+1/2, -y+1/2, z-1/2'
'-x+1/2, y+1/2, z'

loop_
_atom_site_type_symbol
_atom_site_label
_atom_site_fract_x
_atom_site_fract_y
_atom_site_fract_z
_atom_site_U_iso_or_equiv
_atom_site_adp_type
_atom_site_calc_flag
_atom_site_refinement_flags
_atom_site_occupancy
_atom_site_symmetry_multiplicity
Sn Sn1 0.0000 0.02856(4) 0.2500 0.01287(12) Uani d S 1 4
Sn Sn2 0.0000 0.28917(3) 0.2500 0.01126(12) Uani d S 1 4
Sn Sn3 0.0000 0.33899(3) 0.52587(3) 0.01450(12) Uani d S 1 2
Zn Zn1 0.0000 0.0000 0.0000 0.01478(18) Uani d S 1 4
Ni Ni1 0.0000 0.15847(4) 0.62809(6) 0.01168(15) Uani d S 1 2
Ni Ni2 0.0000 0.47745(5) 0.13111(6) 0.0118(2) Uani d SP 0.870(3) 2
Ni Ni3 0.0000 0.65903(6) 0.2500 0.01137(19) Uani d S 1 4

loop_
_atom_site_aniso_label
_atom_site_aniso_U_11
_atom_site_aniso_U_22
_atom_site_aniso_U_33
_atom_site_aniso_U_12
_atom_site_aniso_U_13
_atom_site_aniso_U_23
Sn1 0.0142(2) 0.0120(2) 0.0124(2) 0.000 0.000 0.000
Sn2 0.0101(2) 0.01179(19) 0.0119(2) 0.000 0.000 0.000
Sn3 0.01687(19) 0.01299(17) 0.01364(18) 0.000 0.000 0.00062(10)
Zn1 0.0134(4) 0.0168(4) 0.0142(4) 0.000 0.000 0.0055(3)
Ni1 0.0120(3) 0.0106(3) 0.0124(3) 0.000 0.000 -0.00086(19)
Ni2 0.0117(4) 0.0110(3) 0.0128(4) 0.000 0.000 -0.0013(2)
Ni3 0.0133(4) 0.0099(4) 0.0109(4) 0.000 0.000 0.000

loop_
_atom_type_symbol
_atom_type_description
_atom_type_scat_dispersion_real
_atom_type_scat_dispersion_imag
_atom_type_scat_source
Ni Ni 0.3393 1.1124 'International Tables Vol C Tables 4.2.6.8 and 6.1.1.4'
Zn Zn 0.2839 1.4301 'International Tables Vol C Tables 4.2.6.8 and 6.1.1.4'
Sn Sn -0.6537 1.4246 'International Tables Vol C Tables 4.2.6.8 and 6.1.1.4'

loop_
_geom_angle_atom_site_label_1
_geom_angle_atom_site_label_2
_geom_angle_atom_site_label_3
_geom_angle_site_symmetry_1
_geom_angle_site_symmetry_3
_geom_angle
Ni2 Sn1 Ni2 5_445 14_546 151.06(4)
Ni2 Sn1 Ni2 5_445 14_446 65.04(3)
Ni2 Sn1 Ni2 14_546 14_446 107.28(3)
Ni2 Sn1 Ni2 5_445 5_545 107.28(3)
Ni2 Sn1 Ni2 14_546 5_545 65.04(3)
Ni2 Sn1 Ni2 14_446 5_545 151.06(4)
Ni2 Sn1 Ni3 5_445 5_545 141.85(2)
Ni2 Sn1 Ni3 14_546 5_545 61.57(2)
Ni2 Sn1 Ni3 14_446 5_545 141.85(2)
Ni2 Sn1 Ni3 5_545 5_545 61.57(2)
Ni2 Sn1 Ni3 5_445 5_445 61.57(2)
Ni2 Sn1 Ni3 14_546 5_445 141.85(2)
Ni2 Sn1 Ni3 14_446 5_445 61.57(2)
Ni2 Sn1 Ni3 5_545 5_445 141.85(2)
Ni3 Sn1 Ni3 5_545 5_445 103.24(4)
Ni2 Sn1 Ni1 5_445 2_554 60.556(17)
Ni2 Sn1 Ni1 14_546 2_554 93.65(2)
Ni2 Sn1 Ni1 14_446 2_554 93.65(2)
Ni2 Sn1 Ni1 5_545 2_554 60.556(17)
Ni3 Sn1 Ni1 5_545 2_554 122.122(15)
Ni3 Sn1 Ni1 5_445 2_554 122.122(15)
Ni2 Sn1 Ni1 5_445 9_556 93.65(2)
Ni2 Sn1 Ni1 14_546 9_556 60.556(17)
Ni2 Sn1 Ni1 14_446 9_556 60.556(17)
Ni2 Sn1 Ni1 5_545 9_556 93.65(2)
Ni3 Sn1 Ni1 5_545 9_556 122.122(15)
Ni3 Sn1 Ni1 5_445 9_556 122.122(15)
Ni1 Sn1 Ni1 2_554 9_556 62.17(3)
Ni2 Sn1 Zn1 5_445 . 55.654(15)
Ni2 Sn1 Zn1 14_546 . 120.194(17)
Ni2 Sn1 Zn1 14_446 . 120.194(17)
Ni2 Sn1 Zn1 5_545 . 55.654(15)
Ni3 Sn1 Zn1 5_545 . 94.365(5)
Ni3 Sn1 Zn1 5_445 . 94.365(5)
Ni1 Sn1 Zn1 2_554 . 51.873(14)
Ni1 Sn1 Zn1 9_556 . 114.04(2)
Ni2 Sn1 Zn1 5_445 2 120.194(17)
Ni2 Sn1 Zn1 14_546 2 55.654(15)
Ni2 Sn1 Zn1 14_446 2 55.654(15)
Ni2 Sn1 Zn1 5_545 2 120.194(17)
Ni3 Sn1 Zn1 5_545 2 94.365(5)
Ni3 Sn1 Zn1 5_445 2 94.365(5)
Ni1 Sn1 Zn1 2_554 2 114.04(2)
Ni1 Sn1 Zn1 9_556 2 51.873(15)
Zn1 Sn1 Zn1 . 2 165.917(18)
Ni2 Sn1 Sn2 5_445 . 104.470(19)
Ni2 Sn1 Sn2 14_546 . 104.470(19)
Ni2 Sn1 Sn2 14_446 . 104.470(19)
Ni2 Sn1 Sn2 5_545 . 104.470(19)
Ni3 Sn1 Sn2 5_545 . 51.620(18)
Ni3 Sn1 Sn2 5_445 . 51.620(18)
Ni1 Sn1 Sn2 2_554 . 148.915(16)
Ni1 Sn1 Sn2 9_556 . 148.915(16)
Zn1 Sn1 Sn2 . . 97.042(9)
Zn1 Sn1 Sn2 2 . 97.042(9)
Ni2 Sn1 Sn2 5_445 5_445 48.521(18)
Ni2 Sn1 Sn2 14_546 5_445 104.52(2)
Ni2 Sn1 Sn2 14_446 5_445 48.521(18)
Ni2 Sn1 Sn2 5_545 5_445 104.52(2)
Ni3 Sn1 Sn2 5_545 5_445 162.91(2)
Ni3 Sn1 Sn2 5_445 5_445 93.85(2)
Ni1 Sn1 Sn2 2_554 5_445 45.129(13)
Ni1 Sn1 Sn2 9_556 5_445 45.129(13)
Zn1 Sn1 Sn2 . 5_445 84.204(8)
Zn1 Sn1 Sn2 2 5_445 84.204(8)
Sn2 Sn1 Sn2 . 5_445 145.468(10)
Ni2 Sn1 Sn2 5_445 5_545 104.52(2)
Ni2 Sn1 Sn2 14_546 5_545 48.521(18)
Ni2 Sn1 Sn2 14_446 5_545 104.52(2)
Ni2 Sn1 Sn2 5_545 5_545 48.521(18)
Ni3 Sn1 Sn2 5_545 5_545 93.85(2)
Ni3 Sn1 Sn2 5_445 5_545 162.91(2)
Ni1 Sn1 Sn2 2_554 5_545 45.129(13)
Ni1 Sn1 Sn2 9_556 5_545 45.129(13)
Zn1 Sn1 Sn2 . 5_545 84.204(8)
Zn1 Sn1 Sn2 2 5_545 84.204(8)
Sn2 Sn1 Sn2 . 5_545 145.468(10)
Sn2 Sn1 Sn2 5_445 5_545 69.063(19)
Ni2 Sn1 Sn3 5_445 13_556 159.439(17)
Ni2 Sn1 Sn3 14_546 13_556 44.542(18)
Ni2 Sn1 Sn3 14_446 13_556 100.57(2)
Ni2 Sn1 Sn3 5_545 13_556 92.302(19)
Ni3 Sn1 Sn3 5_545 13_556 44.446(9)
Ni3 Sn1 Sn3 5_445 13_556 99.114(19)
Ni1 Sn1 Sn3 2_554 13_556 138.129(13)
Ni1 Sn1 Sn3 9_556 13_556 91.237(17)
Zn1 Sn1 Sn3 . 13_556 138.571(10)
Zn1 Sn1 Sn3 2 13_556 50.202(10)
Sn2 Sn1 Sn3 . 13_556 63.426(10)
Sn2 Sn1 Sn3 5_445 13_556 133.152(10)
Sn2 Sn1 Sn3 5_545 13_556 93.046(12)
Ni2 Sn1 Sn3 5_445 6_454 44.542(18)
Ni2 Sn1 Sn3 14_546 6_454 159.439(17)
Ni2 Sn1 Sn3 14_446 6_454 92.302(19)
Ni2 Sn1 Sn3 5_545 6_454 100.57(2)
Ni3 Sn1 Sn3 5_545 6_454 99.114(19)
Ni3 Sn1 Sn3 5_445 6_454 44.446(9)
Ni1 Sn1 Sn3 2_554 6_454 91.237(17)
Ni1 Sn1 Sn3 9_556 6_454 138.129(13)
Zn1 Sn1 Sn3 . 6_454 50.202(10)
Zn1 Sn1 Sn3 2 6_454 138.571(10)
Sn2 Sn1 Sn3 . 6_454 63.426(10)
Sn2 Sn1 Sn3 5_445 6_454 93.046(12)
Sn2 Sn1 Sn3 5_545 6_454 133.152(10)
Sn3 Sn1 Sn3 13_556 6_454 126.851(19)
Ni1 Sn2 Ni1 13_556 6_454 150.61(3)
Ni1 Sn2 Ni1 13_556 6_554 66.24(3)
Ni1 Sn2 Ni1 6_454 6_554 105.91(3)
Ni1 Sn2 Ni1 13_556 13_456 105.91(3)
Ni1 Sn2 Ni1 6_454 13_456 66.24(3)
Ni1 Sn2 Ni1 6_554 13_456 150.61(3)
Ni1 Sn2 Ni3 13_556 5_445 141.588(19)
Ni1 Sn2 Ni3 6_454 5_445 62.029(19)
Ni1 Sn2 Ni3 6_554 5_445 141.588(19)
Ni1 Sn2 Ni3 13_456 5_445 62.029(19)
Ni1 Sn2 Ni3 13_556 5_545 62.029(19)
Ni1 Sn2 Ni3 6_454 5_545 141.588(19)
Ni1 Sn2 Ni3 6_554 5_545 62.029(19)
Ni1 Sn2 Ni3 13_456 5_545 141.588(19)
Ni3 Sn2 Ni3 5_445 5_545 103.38(3)
Ni1 Sn2 Ni2 13_556 10_556 60.355(15)
Ni1 Sn2 Ni2 6_454 10_556 93.24(2)
Ni1 Sn2 Ni2 6_554 10_556 93.24(2)
Ni1 Sn2 Ni2 13_456 10_556 60.355(15)
Ni3 Sn2 Ni2 5_445 10_556 122.366(15)
Ni3 Sn2 Ni2 5_545 10_556 122.366(15)
Ni1 Sn2 Ni2 13_556 . 93.24(2)
Ni1 Sn2 Ni2 6_454 . 60.355(15)
Ni1 Sn2 Ni2 6_554 . 60.355(15)
Ni1 Sn2 Ni2 13_456 . 93.24(2)
Ni3 Sn2 Ni2 5_445 . 122.366(15)
Ni3 Sn2 Ni2 5_545 . 122.366(15)
Ni2 Sn2 Ni2 10_556 . 60.57(3)
Ni1 Sn2 Sn3 13_556 . 54.205(14)
Ni1 Sn2 Sn3 6_454 . 119.187(17)
Ni1 Sn2 Sn3 6_554 . 119.187(17)
Ni1 Sn2 Sn3 13_456 . 54.205(14)
Ni3 Sn2 Sn3 5_445 . 96.823(6)
Ni3 Sn2 Sn3 5_545 . 96.823(6)
Ni2 Sn2 Sn3 10_556 . 48.665(17)
Ni2 Sn2 Sn3 . . 109.24(2)
Ni1 Sn2 Sn3 13_556 10_556 119.187(17)
Ni1 Sn2 Sn3 6_454 10_556 54.205(14)
Ni1 Sn2 Sn3 6_554 10_556 54.205(14)
Ni1 Sn2 Sn3 13_456 10_556 119.187(17)
Ni3 Sn2 Sn3 5_445 10_556 96.823(6)
Ni3 Sn2 Sn3 5_545 10_556 96.823(6)
Ni2 Sn2 Sn3 10_556 10_556 109.24(2)
Ni2 Sn2 Sn3 . 10_556 48.665(17)
Sn3 Sn2 Sn3 . 10_556 157.90(2)
Ni1 Sn2 Sn1 13_556 . 104.696(16)
Ni1 Sn2 Sn1 6_454 . 104.696(16)
Ni1 Sn2 Sn1 6_554 . 104.696(16)
Ni1 Sn2 Sn1 13_456 . 104.696(16)
Ni3 Sn2 Sn1 5_445 . 51.689(17)
Ni3 Sn2 Sn1 5_545 . 51.689(17)
Ni2 Sn2 Sn1 10_556 . 149.713(16)
Ni2 Sn2 Sn1 . . 149.713(17)
Sn3 Sn2 Sn1 . . 101.048(10)
Sn3 Sn2 Sn1 10_556 . 101.048(10)
Ni1 Sn2 Sn1 13_556 5 48.590(16)
Ni1 Sn2 Sn1 6_454 5 104.09(2)
Ni1 Sn2 Sn1 6_554 5 48.590(16)
Ni1 Sn2 Sn1 13_456 5 104.09(2)
Ni3 Sn2 Sn1 5_445 5 162.843(18)
Ni3 Sn2 Sn1 5_545 5 93.78(2)
Ni2 Sn2 Sn1 10_556 5 44.654(13)
Ni2 Sn2 Sn1 . 5 44.654(13)
Sn3 Sn2 Sn1 . 5 80.917(9)
Sn3 Sn2 Sn1 10_556 5 80.917(9)
Sn1 Sn2 Sn1 . 5 145.468(9)
Ni1 Sn2 Sn1 13_556 5_455 104.09(2)
Ni1 Sn2 Sn1 6_454 5_455 48.590(16)
Ni1 Sn2 Sn1 6_554 5_455 104.09(2)
Ni1 Sn2 Sn1 13_456 5_455 48.590(16)
Ni3 Sn2 Sn1 5_445 5_455 93.78(2)
Ni3 Sn2 Sn1 5_545 5_455 162.843(18)
Ni2 Sn2 Sn1 10_556 5_455 44.654(13)
Ni2 Sn2 Sn1 . 5_455 44.654(13)
Sn3 Sn2 Sn1 . 5_455 80.917(9)
Sn3 Sn2 Sn1 10_556 5_455 80.917(9)
Sn1 Sn2 Sn1 . 5_455 145.468(10)
Sn1 Sn2 Sn1 5 5_455 69.063(19)
Ni1 Sn2 Sn3 13_556 6_454 160.481(14)
Ni1 Sn2 Sn3 6_454 6_454 43.824(16)
Ni1 Sn2 Sn3 6_554 6_454 99.93(2)
Ni1 Sn2 Sn3 13_456 6_454 92.787(18)
Ni3 Sn2 Sn3 5_445 6_454 44.808(9)
Ni3 Sn2 Sn3 5_545 6_454 99.746(18)
Ni2 Sn2 Sn3 10_556 6_454 137.024(13)
Ni2 Sn2 Sn3 . 6_454 91.193(18)
Sn3 Sn2 Sn3 . 6_454 140.818(9)
Sn3 Sn2 Sn3 10_556 6_454 52.544(12)
Sn1 Sn2 Sn3 . 6_454 64.171(9)
Sn1 Sn2 Sn3 5 6_454 132.559(10)
Sn1 Sn2 Sn3 5_455 6_454 92.379(12)
Ni1 Sn2 Sn3 13_556 13_556 43.824(16)
Ni1 Sn2 Sn3 6_454 13_556 160.481(14)
Ni1 Sn2 Sn3 6_554 13_556 92.787(18)
Ni1 Sn2 Sn3 13_456 13_556 99.93(2)
Ni3 Sn2 Sn3 5_445 13_556 99.746(18)
Ni3 Sn2 Sn3 5_545 13_556 44.808(9)
Ni2 Sn2 Sn3 10_556 13_556 91.193(18)
Ni2 Sn2 Sn3 . 13_556 137.024(13)
Sn3 Sn2 Sn3 . 13_556 52.544(12)
Sn3 Sn2 Sn3 10_556 13_556 140.818(9)
Sn1 Sn2 Sn3 . 13_556 64.171(9)
Sn1 Sn2 Sn3 5 13_556 92.379(12)
Sn1 Sn2 Sn3 5_455 13_556 132.559(10)
Sn3 Sn2 Sn3 6_454 13_556 128.341(19)
Ni2 Sn3 Ni1 10_556 . 161.28(3)
Ni2 Sn3 Ni3 10_556 9_566 135.82(3)
Ni1 Sn3 Ni3 . 9_566 62.91(2)
Ni2 Sn3 Ni2 10_556 2_565 74.30(3)
Ni1 Sn3 Ni2 . 2_565 124.42(3)
Ni3 Sn3 Ni2 9_566 2_565 61.52(3)
Ni2 Sn3 Ni1 10_556 13_456 61.230(18)
Ni1 Sn3 Ni1 . 13_456 108.282(17)
Ni3 Sn3 Ni1 9_566 13_456 130.830(15)
Ni2 Sn3 Ni1 2_565 13_456 107.223(18)
Ni2 Sn3 Ni1 10_556 13_556 61.230(18)
Ni1 Sn3 Ni1 . 13_556 108.282(17)
Ni3 Sn3 Ni1 9_566 13_556 130.830(15)
Ni2 Sn3 Ni1 2_565 13_556 107.223(18)
Ni1 Sn3 Ni1 13_456 13_556 98.30(3)
Ni2 Sn3 Zn1 10_556 6 56.318(12)
Ni1 Sn3 Zn1 . 6 131.594(11)
Ni3 Sn3 Zn1 9_566 6 95.550(16)
Ni2 Sn3 Zn1 2_565 6 55.541(13)
Ni1 Sn3 Zn1 13_456 6 117.541(19)
Ni1 Sn3 Zn1 13_556 6 52.141(14)
Ni2 Sn3 Zn1 10_556 6_455 56.318(12)
Ni1 Sn3 Zn1 . 6_455 131.594(11)
Ni3 Sn3 Zn1 9_566 6_455 95.550(16)
Ni2 Sn3 Zn1 2_565 6_455 55.541(13)
Ni1 Sn3 Zn1 13_456 6_455 52.141(14)
Ni1 Sn3 Zn1 13_556 6_455 117.541(19)
Zn1 Sn3 Zn1 6 6_455 90.682(18)
Ni2 Sn3 Sn3 10_556 13_456 110.90(2)
Ni1 Sn3 Sn3 . 13_456 56.768(16)
Ni3 Sn3 Sn3 9_566 13_456 101.57(2)
Ni2 Sn3 Sn3 2_565 13_456 136.623(13)
Ni1 Sn3 Sn3 13_456 13_456 51.514(15)
Ni1 Sn3 Sn3 13_556 13_456 112.69(2)
Zn1 Sn3 Sn3 6 13_456 162.67(2)
Zn1 Sn3 Sn3 6_455 13_456 90.378(16)
Ni2 Sn3 Sn3 10_556 13_556 110.90(2)
Ni1 Sn3 Sn3 . 13_556 56.768(16)
Ni3 Sn3 Sn3 9_566 13_556 101.57(2)
Ni2 Sn3 Sn3 2_565 13_556 136.623(13)
Ni1 Sn3 Sn3 13_456 13_556 112.69(2)
Ni1 Sn3 Sn3 13_556 13_556 51.514(15)
Zn1 Sn3 Sn3 6 13_556 90.378(16)
Zn1 Sn3 Sn3 6_455 13_556 162.67(2)
Sn3 Sn3 Sn3 13_456 13_556 83.58(2)
Ni2 Sn3 Sn2 10_556 . 54.69(2)
Ni1 Sn3 Sn2 . . 106.59(2)
Ni3 Sn3 Sn2 9_566 . 169.50(2)
Ni2 Sn3 Sn2 2_565 . 128.98(2)
Ni1 Sn3 Sn2 13_456 . 50.237(15)
Ni1 Sn3 Sn2 13_556 . 50.237(15)
Zn1 Sn3 Sn2 6 . 91.822(11)
Zn1 Sn3 Sn2 6_455 . 91.822(11)
Sn3 Sn3 Sn2 13_456 . 70.851(14)
Sn3 Sn3 Sn2 13_556 . 70.851(14)
Ni2 Sn3 Sn2 10_556 13_556 144.162(10)
Ni1 Sn3 Sn2 . 13_556 44.528(12)
Ni3 Sn3 Sn2 9_566 13_556 45.531(14)
Ni2 Sn3 Sn2 2_565 13_556 93.140(19)
Ni1 Sn3 Sn2 13_456 13_556 152.810(17)
Ni1 Sn3 Sn2 13_556 13_556 92.426(18)
Zn1 Sn3 Sn2 6 13_556 88.707(13)
Zn1 Sn3 Sn2 6_455 13_556 140.719(13)
Sn3 Sn3 Sn2 13_456 13_556 101.296(19)
Sn3 Sn3 Sn2 13_556 13_556 56.605(14)
Sn2 Sn3 Sn2 . 13_556 127.456(12)
Ni2 Sn3 Sn2 10_556 13_456 144.162(10)
Ni1 Sn3 Sn2 . 13_456 44.528(12)
Ni3 Sn3 Sn2 9_566 13_456 45.531(14)
Ni2 Sn3 Sn2 2_565 13_456 93.140(19)
Ni1 Sn3 Sn2 13_456 13_456 92.426(18)
Ni1 Sn3 Sn2 13_556 13_456 152.810(17)
Zn1 Sn3 Sn2 6 13_456 140.719(13)
Zn1 Sn3 Sn2 6_455 13_456 88.707(13)
Sn3 Sn3 Sn2 13_456 13_456 56.605(14)
Sn3 Sn3 Sn2 13_556 13_456 101.296(19)
Sn2 Sn3 Sn2 . 13_456 127.456(12)
Sn2 Sn3 Sn2 13_556 13_456 68.106(15)
Ni2 Sn3 Sn1 10_556 13_556 101.42(2)
Ni1 Sn3 Sn1 . 13_556 94.097(19)
Ni3 Sn3 Sn1 9_566 13_556 45.215(15)
Ni2 Sn3 Sn1 2_565 13_556 43.675(12)
Ni1 Sn3 Sn1 13_456 13_556 150.878(17)
Ni1 Sn3 Sn1 13_556 13_556 91.824(18)
Zn1 Sn3 Sn1 6 13_556 50.623(10)
Zn1 Sn3 Sn1 6_455 13_556 99.039(15)
Sn3 Sn3 Sn1 13_456 13_556 145.941(19)
Sn3 Sn3 Sn1 13_556 13_556 94.987(15)
Sn2 Sn3 Sn1 . 13_556 140.621(10)
Sn2 Sn3 Sn1 13_556 13_556 52.404(15)
Sn2 Sn3 Sn1 13_456 13_556 90.746(17)
Ni2 Sn3 Sn1 10_556 13_456 101.42(2)
Ni1 Sn3 Sn1 . 13_456 94.097(19)
Ni3 Sn3 Sn1 9_566 13_456 45.215(15)
Ni2 Sn3 Sn1 2_565 13_456 43.675(12)
Ni1 Sn3 Sn1 13_456 13_456 91.824(18)
Ni1 Sn3 Sn1 13_556 13_456 150.878(17)
Zn1 Sn3 Sn1 6 13_456 99.039(15)
Zn1 Sn3 Sn1 6_455 13_456 50.623(10)
Sn3 Sn3 Sn1 13_456 13_456 94.987(15)
Sn3 Sn3 Sn1 13_556 13_456 145.941(19)
Sn2 Sn3 Sn1 . 13_456 140.621(9)
Sn2 Sn3 Sn1 13_556 13_456 90.746(17)
Sn2 Sn3 Sn1 13_456 13_456 52.404(15)
Sn1 Sn3 Sn1 13_556 13_456 67.613(15)
Ni1 Zn1 Ni1 10_556 2_554 180.00(3)
Ni1 Zn1 Ni2 10_556 13_455 63.858(17)
Ni1 Zn1 Ni2 2_554 13_455 116.142(17)
Ni1 Zn1 Ni2 10_556 5_545 116.142(17)
Ni1 Zn1 Ni2 2_554 5_545 63.858(17)
Ni2 Zn1 Ni2 13_455 5_545 180.00(4)
Ni1 Zn1 Ni2 10_556 13 63.858(17)
Ni1 Zn1 Ni2 2_554 13 116.142(17)
Ni2 Zn1 Ni2 13_455 13 106.35(3)
Ni2 Zn1 Ni2 5_545 13 73.65(3)
Ni1 Zn1 Ni2 10_556 5_445 116.142(17)
Ni1 Zn1 Ni2 2_554 5_445 63.858(17)
Ni2 Zn1 Ni2 13_455 5_445 73.65(3)
Ni2 Zn1 Ni2 5_545 5_445 106.35(3)
Ni2 Zn1 Ni2 13 5_445 180.00(4)
Ni1 Zn1 Sn3 10_556 14_446 119.667(14)
Ni1 Zn1 Sn3 2_554 14_446 60.333(14)
Ni2 Zn1 Sn3 13_455 14_446 56.352(18)
Ni2 Zn1 Sn3 5_545 14_446 123.648(18)
Ni2 Zn1 Sn3 13 14_446 125.778(18)
Ni2 Zn1 Sn3 5_445 14_446 54.222(18)
Ni1 Zn1 Sn3 10_556 6_554 60.333(14)
Ni1 Zn1 Sn3 2_554 6_554 119.667(14)
Ni2 Zn1 Sn3 13_455 6_554 123.648(18)
Ni2 Zn1 Sn3 5_545 6_554 56.352(18)
Ni2 Zn1 Sn3 13 6_554 54.222(18)
Ni2 Zn1 Sn3 5_445 6_554 125.778(18)
Sn3 Zn1 Sn3 14_446 6_554 180.000(9)
Ni1 Zn1 Sn3 10_556 6_454 60.333(14)
Ni1 Zn1 Sn3 2_554 6_454 119.667(14)
Ni2 Zn1 Sn3 13_455 6_454 54.222(18)
Ni2 Zn1 Sn3 5_545 6_454 125.778(18)
Ni2 Zn1 Sn3 13 6_454 123.648(18)
Ni2 Zn1 Sn3 5_445 6_454 56.352(18)
Sn3 Zn1 Sn3 14_446 6_454 89.318(18)
Sn3 Zn1 Sn3 6_554 6_454 90.682(18)
Ni1 Zn1 Sn3 10_556 14_546 119.667(14)
Ni1 Zn1 Sn3 2_554 14_546 60.333(14)
Ni2 Zn1 Sn3 13_455 14_546 125.778(18)
Ni2 Zn1 Sn3 5_545 14_546 54.222(18)
Ni2 Zn1 Sn3 13 14_546 56.352(18)
Ni2 Zn1 Sn3 5_445 14_546 123.648(18)
Sn3 Zn1 Sn3 14_446 14_546 90.682(18)
Sn3 Zn1 Sn3 6_554 14_546 89.318(18)
Sn3 Zn1 Sn3 6_454 14_546 180.0
Ni1 Zn1 Sn1 10_556 . 119.74(2)
Ni1 Zn1 Sn1 2_554 . 60.26(2)
Ni2 Zn1 Sn1 13_455 . 124.849(15)
Ni2 Zn1 Sn1 5_545 . 55.151(15)
Ni2 Zn1 Sn1 13 . 124.849(15)
Ni2 Zn1 Sn1 5_445 . 55.151(15)
Sn3 Zn1 Sn1 14_446 . 100.824(9)
Sn3 Zn1 Sn1 6_554 . 79.176(9)
Sn3 Zn1 Sn1 6_454 . 79.176(9)
Sn3 Zn1 Sn1 14_546 . 100.824(9)
Ni1 Zn1 Sn1 10_556 9 60.26(2)
Ni1 Zn1 Sn1 2_554 9 119.74(2)
Ni2 Zn1 Sn1 13_455 9 55.151(15)
Ni2 Zn1 Sn1 5_545 9 124.849(15)
Ni2 Zn1 Sn1 13 9 55.151(15)
Ni2 Zn1 Sn1 5_445 9 124.849(15)
Sn3 Zn1 Sn1 14_446 9 79.176(9)
Sn3 Zn1 Sn1 6_554 9 100.824(9)
Sn3 Zn1 Sn1 6_454 9 100.824(9)
Sn3 Zn1 Sn1 14_546 9 79.176(9)
Sn1 Zn1 Sn1 . 9 180.0
Ni1 Zn1 Ni3 10_556 13_455 88.05(2)
Ni1 Zn1 Ni3 2_554 13_455 91.95(2)
Ni2 Zn1 Ni3 13_455 13_455 39.611(18)
Ni2 Zn1 Ni3 5_545 13_455 140.389(18)
Ni2 Zn1 Ni3 13 13_455 92.292(19)
Ni2 Zn1 Ni3 5_445 13_455 87.708(19)
Sn3 Zn1 Ni3 14_446 13_455 39.352(11)
Sn3 Zn1 Ni3 6_554 13_455 140.648(11)
Sn3 Zn1 Ni3 6_454 13_455 93.047(14)
Sn3 Zn1 Ni3 14_546 13_455 86.953(14)
Sn1 Zn1 Ni3 . 13_455 139.919(10)
Sn1 Zn1 Ni3 9 13_455 40.080(10)
Ni1 Zn1 Ni3 10_556 5_545 91.95(2)
Ni1 Zn1 Ni3 2_554 5_545 88.05(2)
Ni2 Zn1 Ni3 13_455 5_545 140.389(18)
Ni2 Zn1 Ni3 5_545 5_545 39.611(18)
Ni2 Zn1 Ni3 13 5_545 87.708(19)
Ni2 Zn1 Ni3 5_445 5_545 92.292(19)
Sn3 Zn1 Ni3 14_446 5_545 140.648(11)
Sn3 Zn1 Ni3 6_554 5_545 39.352(11)
Sn3 Zn1 Ni3 6_454 5_545 86.953(14)
Sn3 Zn1 Ni3 14_546 5_545 93.047(14)
Sn1 Zn1 Ni3 . 5_545 40.081(10)
Sn1 Zn1 Ni3 9 5_545 139.920(10)
Ni3 Zn1 Ni3 13_455 5_545 180.000(19)
Ni1 Zn1 Ni3 10_556 13 88.05(2)
Ni1 Zn1 Ni3 2_554 13 91.95(2)
Ni2 Zn1 Ni3 13_455 13 92.292(19)
Ni2 Zn1 Ni3 5_545 13 87.708(19)
Ni2 Zn1 Ni3 13 13 39.611(18)
Ni2 Zn1 Ni3 5_445 13 140.389(18)
Sn3 Zn1 Ni3 14_446 13 86.953(14)
Sn3 Zn1 Ni3 6_554 13 93.047(14)
Sn3 Zn1 Ni3 6_454 13 140.648(11)
Sn3 Zn1 Ni3 14_546 13 39.352(11)
Sn1 Zn1 Ni3 . 13 139.919(10)
Sn1 Zn1 Ni3 9 13 40.081(10)
Ni3 Zn1 Ni3 13_455 13 60.822(14)
Ni3 Zn1 Ni3 5_545 13 119.178(14)
Zn1 Ni1 Sn3 2 . 115.58(3)
Zn1 Ni1 Sn2 2 13_556 122.029(16)
Sn3 Ni1 Sn2 . 13_556 91.648(19)
Zn1 Ni1 Sn2 2 13_456 122.029(16)
Sn3 Ni1 Sn2 . 13_456 91.648(19)
Sn2 Ni1 Sn2 13_556 13_456 105.91(3)
Zn1 Ni1 Ni2 2 6_455 59.876(19)
Sn3 Ni1 Ni2 . 6_455 124.74(2)
Sn2 Ni1 Ni2 13_556 6_455 140.34(3)
Sn2 Ni1 Ni2 13_456 6_455 62.530(19)
Zn1 Ni1 Ni2 2 6 59.876(19)
Sn3 Ni1 Ni2 . 6 124.74(2)
Sn2 Ni1 Ni2 13_556 6 62.530(19)
Sn2 Ni1 Ni2 13_456 6 140.34(3)
Ni2 Ni1 Ni2 6_455 6 100.93(3)
Zn1 Ni1 Ni3 2 9_566 174.93(3)
Sn3 Ni1 Ni3 . 9_566 59.35(2)
Sn2 Ni1 Ni3 13_556 9_566 59.800(16)
Sn2 Ni1 Ni3 13_456 9_566 59.800(16)
Ni2 Ni1 Ni3 6_455 9_566 122.31(2)
Ni2 Ni1 Ni3 6 9_566 122.31(2)
Zn1 Ni1 Sn3 2 13_456 67.527(17)
Sn3 Ni1 Sn3 . 13_456 71.718(17)
Sn2 Ni1 Sn3 13_556 13_456 163.37(3)
Sn2 Ni1 Sn3 13_456 13_456 75.558(16)
Ni2 Ni1 Sn3 6_455 13_456 55.428(18)
Ni2 Ni1 Sn3 6 13_456 126.82(3)
Ni3 Ni1 Sn3 9_566 13_456 109.503(18)
Zn1 Ni1 Sn3 2 13_556 67.527(17)
Sn3 Ni1 Sn3 . 13_556 71.718(17)
Sn2 Ni1 Sn3 13_556 13_556 75.558(16)
Sn2 Ni1 Sn3 13_456 13_556 163.37(3)
Ni2 Ni1 Sn3 6_455 13_556 126.82(3)
Ni2 Ni1 Sn3 6 13_556 55.428(18)
Ni3 Ni1 Sn3 9_566 13_556 109.503(18)
Sn3 Ni1 Sn3 13_456 13_556 98.30(3)
Zn1 Ni1 Sn1 2 9_556 67.87(2)
Sn3 Ni1 Sn1 . 9_556 176.56(3)
Sn2 Ni1 Sn1 13_556 9_556 86.28(2)
Sn2 Ni1 Sn1 13_456 9_556 86.28(2)
Ni2 Ni1 Sn1 6_455 9_556 56.511(19)
Ni2 Ni1 Sn1 6 9_556 56.511(19)
Ni3 Ni1 Sn1 9_566 9_556 117.20(3)
Sn3 Ni1 Sn1 13_456 9_556 110.341(17)
Sn3 Ni1 Sn1 13_556 9_556 110.341(17)
Zn1 Ni1 Ni1 2 10_557 126.781(17)
Sn3 Ni1 Ni1 . 10_557 117.641(17)
Sn2 Ni1 Ni1 13_556 10_557 56.880(15)
Sn2 Ni1 Ni1 13_456 10_557 56.880(15)
Ni2 Ni1 Ni1 6_455 10_557 89.25(2)
Ni2 Ni1 Ni1 6 10_557 89.25(2)
Ni3 Ni1 Ni1 9_566 10_557 58.289(18)
Sn3 Ni1 Ni1 13_456 10_557 130.841(15)
Sn3 Ni1 Ni1 13_556 10_557 130.841(15)
Sn1 Ni1 Ni1 9_556 10_557 58.915(16)
Zn1 Ni1 Ni2 2 13_556 94.55(2)
Sn3 Ni1 Ni2 . 13_556 136.477(17)
Sn2 Ni1 Ni2 13_556 13_556 44.869(16)
Sn2 Ni1 Ni2 13_456 13_556 98.25(2)
Ni2 Ni1 Ni2 6_455 13_556 97.00(3)
Ni2 Ni1 Ni2 6 13_556 45.45(2)
Ni3 Ni1 Ni2 9_566 13_556 89.73(2)
Sn3 Ni1 Ni2 13_456 13_556 151.76(2)
Sn3 Ni1 Ni2 13_556 13_556 94.206(17)
Sn1 Ni1 Ni2 9_556 13_556 41.417(13)
Ni1 Ni1 Ni2 10_557 13_556 43.797(14)
Zn1 Ni1 Ni2 2 13_456 94.55(2)
Sn3 Ni1 Ni2 . 13_456 136.477(17)
Sn2 Ni1 Ni2 13_556 13_456 98.25(2)
Sn2 Ni1 Ni2 13_456 13_456 44.869(16)
Ni2 Ni1 Ni2 6_455 13_456 45.45(2)
Ni2 Ni1 Ni2 6 13_456 97.00(3)
Ni3 Ni1 Ni2 9_566 13_456 89.73(2)
Sn3 Ni1 Ni2 13_456 13_456 94.206(17)
Sn3 Ni1 Ni2 13_556 13_456 151.76(2)
Sn1 Ni1 Ni2 9_556 13_456 41.417(13)
Ni1 Ni1 Ni2 10_557 13_456 43.797(14)
Ni2 Ni1 Ni2 13_556 13_456 64.53(2)
Zn1 Ni1 Ni1 2 1_655 90.0
Sn3 Ni1 Ni1 . 1_655 90.0
Sn2 Ni1 Ni1 13_556 1_655 37.043(14)
Sn2 Ni1 Ni1 13_456 1_655 142.957(14)
Ni2 Ni1 Ni1 6_455 1_655 140.465(17)
Ni2 Ni1 Ni1 6 1_655 39.535(17)
Ni3 Ni1 Ni1 9_566 1_655 90.0
Sn3 Ni1 Ni1 13_456 1_655 139.152(15)
Sn3 Ni1 Ni1 13_556 1_655 40.848(15)
Sn1 Ni1 Ni1 9_556 1_655 90.0
Ni1 Ni1 Ni1 10_557 1_655 90.0
Ni2 Ni1 Ni1 13_556 1_655 57.736(10)
Ni2 Ni1 Ni1 13_456 1_655 122.264(10)
Zn1 Ni1 Ni1 2 1_455 90.0
Sn3 Ni1 Ni1 . 1_455 90.0
Sn2 Ni1 Ni1 13_556 1_455 142.957(14)
Sn2 Ni1 Ni1 13_456 1_455 37.043(14)
Ni2 Ni1 Ni1 6_455 1_455 39.535(17)
Ni2 Ni1 Ni1 6 1_455 140.465(17)
Ni3 Ni1 Ni1 9_566 1_455 90.0
Sn3 Ni1 Ni1 13_456 1_455 40.848(15)
Sn3 Ni1 Ni1 13_556 1_455 139.152(15)
Sn1 Ni1 Ni1 9_556 1_455 90.0
Ni1 Ni1 Ni1 10_557 1_455 90.0
Ni2 Ni1 Ni1 13_556 1_455 122.264(10)
Ni2 Ni1 Ni1 13_456 1_455 57.736(10)
Ni1 Ni1 Ni1 1_655 1_455 180.00(3)
Sn3 Ni2 Sn1 10_556 5 124.161(17)
Sn3 Ni2 Sn1 10_556 5_455 124.161(17)
Sn1 Ni2 Sn1 5 5_455 107.28(3)
Sn3 Ni2 Zn1 10_556 5_455 69.460(18)
Sn1 Ni2 Zn1 5 5_455 159.08(3)
Sn1 Ni2 Zn1 5_455 5_455 69.195(15)
Sn3 Ni2 Zn1 10_556 5 69.460(18)
Sn1 Ni2 Zn1 5 5 69.195(15)
Sn1 Ni2 Zn1 5_455 5 159.08(3)
Zn1 Ni2 Zn1 5_455 5 106.35(3)
Sn3 Ni2 Sn3 10_556 2_564 105.70(3)
Sn1 Ni2 Sn3 5 2_564 91.78(2)
Sn1 Ni2 Sn3 5_455 2_564 91.78(2)
Zn1 Ni2 Sn3 5_455 2_564 68.107(16)
Zn1 Ni2 Sn3 5 2_564 68.107(16)
Sn3 Ni2 Ni3 10_556 . 164.84(3)
Sn1 Ni2 Ni3 5 . 60.513(18)
Sn1 Ni2 Ni3 5_455 . 60.513(18)
Zn1 Ni2 Ni3 5_455 . 102.21(2)
Zn1 Ni2 Ni3 5 . 102.21(2)
Sn3 Ni2 Ni3 2_564 . 59.14(2)
Sn3 Ni2 Ni1 10_556 6_454 63.34(2)
Sn1 Ni2 Ni1 5 6_454 141.92(3)
Sn1 Ni2 Ni1 5_455 6_454 62.933(19)
Zn1 Ni2 Ni1 5_455 6_454 56.267(16)
Zn1 Ni2 Ni1 5 6_454 132.79(3)
Sn3 Ni2 Ni1 2_564 6_454 123.79(2)
Ni3 Ni2 Ni1 . 6_454 123.45(2)
Sn3 Ni2 Ni1 10_556 6_554 63.34(2)
Sn1 Ni2 Ni1 5 6_554 62.933(19)
Sn1 Ni2 Ni1 5_455 6_554 141.92(3)
Zn1 Ni2 Ni1 5_455 6_554 132.79(3)
Zn1 Ni2 Ni1 5 6_554 56.267(16)
Sn3 Ni2 Ni1 2_564 6_554 123.79(2)
Ni3 Ni2 Ni1 . 6_554 123.45(2)
Ni1 Ni2 Ni1 6_454 6_554 100.93(3)
Sn3 Ni2 Sn2 10_556 . 76.65(3)
Sn1 Ni2 Sn2 5 . 86.83(2)
Sn1 Ni2 Sn2 5_455 . 86.83(2)
Zn1 Ni2 Sn2 5_455 . 113.067(18)
Zn1 Ni2 Sn2 5 . 113.067(18)
Sn3 Ni2 Sn2 2_564 . 177.65(3)
Ni3 Ni2 Sn2 . . 118.51(3)
Ni1 Ni2 Sn2 6_454 . 57.116(19)
Ni1 Ni2 Sn2 6_554 . 57.116(19)
Sn3 Ni2 Ni2 10_556 10_556 136.36(2)
Sn1 Ni2 Ni2 5 10_556 57.479(15)
Sn1 Ni2 Ni2 5_455 10_556 57.479(15)
Zn1 Ni2 Ni2 5_455 10_556 126.107(15)
Zn1 Ni2 Ni2 5 10_556 126.107(15)
Sn3 Ni2 Ni2 2_564 10_556 117.936(18)
Ni3 Ni2 Ni2 . 10_556 58.800(19)
Ni1 Ni2 Ni2 6_454 10_556 90.75(2)
Ni1 Ni2 Ni2 6_554 10_556 90.75(2)
Sn2 Ni2 Ni2 . 10_556 59.713(16)
Sn3 Ni2 Ni2 10_556 9_565 54.17(2)
Sn1 Ni2 Ni2 5 9_565 118.87(2)
Sn1 Ni2 Ni2 5_455 9_565 118.87(2)
Zn1 Ni2 Ni2 5_455 9_565 53.174(15)
Zn1 Ni2 Ni2 5 9_565 53.174(15)
Sn3 Ni2 Ni2 2_564 9_565 51.53(2)
Ni3 Ni2 Ni2 . 9_565 110.67(4)
Ni1 Ni2 Ni2 6_454 9_565 95.94(3)
Ni1 Ni2 Ni2 6_554 9_565 95.94(3)
Sn2 Ni2 Ni2 . 9_565 130.82(4)
Ni2 Ni2 Ni2 10_556 9_565 169.47(3)
Sn3 Ni2 Ni1 10_556 13_556 102.61(3)
Sn1 Ni2 Ni1 5 13_556 44.938(17)
Sn1 Ni2 Ni1 5_455 13_556 98.74(3)
Zn1 Ni2 Ni1 5_455 13_556 154.28(2)
Zn1 Ni2 Ni1 5 13_556 92.655(16)
Sn3 Ni2 Ni1 2_564 13_556 136.662(19)
Ni3 Ni2 Ni1 . 13_556 90.16(2)
Ni1 Ni2 Ni1 6_454 13_556 98.10(3)
Ni1 Ni2 Ni1 6_554 13_556 46.95(2)
Sn2 Ni2 Ni1 . 13_556 41.892(12)
Ni2 Ni2 Ni1 10_556 13_556 43.797(14)
Ni2 Ni2 Ni1 9_565 13_556 142.20(2)
Sn3 Ni2 Ni1 10_556 13_456 102.61(3)
Sn1 Ni2 Ni1 5 13_456 98.74(3)
Sn1 Ni2 Ni1 5_455 13_456 44.938(17)
Zn1 Ni2 Ni1 5_455 13_456 92.655(16)
Zn1 Ni2 Ni1 5 13_456 154.28(2)
Sn3 Ni2 Ni1 2_564 13_456 136.662(19)
Ni3 Ni2 Ni1 . 13_456 90.16(2)
Ni1 Ni2 Ni1 6_454 13_456 46.95(2)
Ni1 Ni2 Ni1 6_554 13_456 98.10(3)
Sn2 Ni2 Ni1 . 13_456 41.892(12)
Ni2 Ni2 Ni1 10_556 13_456 43.797(14)
Ni2 Ni2 Ni1 9_565 13_456 142.20(2)
Ni1 Ni2 Ni1 13_556 13_456 64.53(2)
Sn3 Ni2 Ni2 10_556 1_655 90.0
Sn1 Ni2 Ni2 5 1_655 36.359(15)
Sn1 Ni2 Ni2 5_455 1_655 143.641(15)
Zn1 Ni2 Ni2 5_455 1_655 143.174(15)
Zn1 Ni2 Ni2 5 1_655 36.826(15)
Sn3 Ni2 Ni2 2_564 1_655 90.0
Ni3 Ni2 Ni2 . 1_655 90.0
Ni1 Ni2 Ni2 6_454 1_655 140.465(17)
Ni1 Ni2 Ni2 6_554 1_655 39.535(17)
Sn2 Ni2 Ni2 . 1_655 90.0
Ni2 Ni2 Ni2 10_556 1_655 90.0
Ni2 Ni2 Ni2 9_565 1_655 90.0
Ni1 Ni2 Ni2 13_556 1_655 57.736(10)
Ni1 Ni2 Ni2 13_456 1_655 122.264(10)
Sn3 Ni3 Sn3 2_564 9_566 178.91(4)
Sn3 Ni3 Sn2 2_564 5 89.661(12)
Sn3 Ni3 Sn2 9_566 5 89.661(12)
Sn3 Ni3 Sn2 2_564 5_455 89.661(12)
Sn3 Ni3 Sn2 9_566 5_455 89.661(12)
Sn2 Ni3 Sn2 5 5_455 103.38(3)
Sn3 Ni3 Sn1 2_564 5_455 90.339(12)
Sn3 Ni3 Sn1 9_566 5_455 90.339(12)
Sn2 Ni3 Sn1 5 5_455 179.93(3)
Sn2 Ni3 Sn1 5_455 5_455 76.692(19)
Sn3 Ni3 Sn1 2_564 5 90.339(12)
Sn3 Ni3 Sn1 9_566 5 90.339(12)
Sn2 Ni3 Sn1 5 5 76.692(19)
Sn2 Ni3 Sn1 5_455 5 179.93(3)
Sn1 Ni3 Sn1 5_455 5 103.24(4)
Sn3 Ni3 Ni2 2_564 . 59.35(2)
Sn3 Ni3 Ni2 9_566 . 121.75(3)
Sn2 Ni3 Ni2 5 . 122.024(14)
Sn2 Ni3 Ni2 5_455 . 122.024(14)
Sn1 Ni3 Ni2 5_455 . 57.922(19)
Sn1 Ni3 Ni2 5 . 57.922(19)
Sn3 Ni3 Ni2 2_564 10_556 121.75(3)
Sn3 Ni3 Ni2 9_566 10_556 59.35(2)
Sn2 Ni3 Ni2 5 10_556 122.024(14)
Sn2 Ni3 Ni2 5_455 10_556 122.024(14)
Sn1 Ni3 Ni2 5_455 10_556 57.922(19)
Sn1 Ni3 Ni2 5 10_556 57.922(19)
Ni2 Ni3 Ni2 . 10_556 62.40(4)
Sn3 Ni3 Ni1 2_564 9_566 121.16(3)
Sn3 Ni3 Ni1 9_566 9_566 57.74(2)
Sn2 Ni3 Ni1 5 9_566 58.171(18)
Sn2 Ni3 Ni1 5_455 9_566 58.171(18)
Sn1 Ni3 Ni1 5_455 9_566 121.883(14)
Sn1 Ni3 Ni1 5 9_566 121.883(14)
Ni2 Ni3 Ni1 . 9_566 179.49(3)
Ni2 Ni3 Ni1 10_556 9_566 117.09(3)
Sn3 Ni3 Ni1 2_564 2_564 57.74(2)
Sn3 Ni3 Ni1 9_566 2_564 121.16(3)
Sn2 Ni3 Ni1 5 2_564 58.171(18)
Sn2 Ni3 Ni1 5_455 2_564 58.171(18)
Sn1 Ni3 Ni1 5_455 2_564 121.883(14)
Sn1 Ni3 Ni1 5 2_564 121.883(14)
Ni2 Ni3 Ni1 . 2_564 117.09(3)
Ni2 Ni3 Ni1 10_556 2_564 179.49(3)
Ni1 Ni3 Ni1 9_566 2_564 63.42(4)
Sn3 Ni3 Zn1 2_564 5_455 45.098(11)
Sn3 Ni3 Zn1 9_566 5_455 135.66(2)
Sn2 Ni3 Zn1 5 5_455 134.439(8)
Sn2 Ni3 Zn1 5_455 5_455 84.593(12)
Sn1 Ni3 Zn1 5_455 5_455 45.554(9)
Sn1 Ni3 Zn1 5 5_455 95.36(2)
Ni2 Ni3 Zn1 . 5_455 38.176(11)
Ni2 Ni3 Zn1 10_556 5_455 87.14(2)
Ni1 Ni3 Zn1 9_566 5_455 142.116(16)
Ni1 Ni3 Zn1 2_564 5_455 92.420(17)
Sn3 Ni3 Zn1 2_564 6 135.66(2)
Sn3 Ni3 Zn1 9_566 6 45.098(11)
Sn2 Ni3 Zn1 5 6 84.593(12)
Sn2 Ni3 Zn1 5_455 6 134.439(8)
Sn1 Ni3 Zn1 5_455 6 95.36(2)
Sn1 Ni3 Zn1 5 6 45.554(9)
Ni2 Ni3 Zn1 . 6 87.14(2)
Ni2 Ni3 Zn1 10_556 6 38.176(11)
Ni1 Ni3 Zn1 9_566 6 92.420(17)
Ni1 Ni3 Zn1 2_564 6 142.116(16)
Zn1 Ni3 Zn1 5_455 6 121.49(2)
Sn3 Ni3 Zn1 2_564 5 45.098(11)
Sn3 Ni3 Zn1 9_566 5 135.66(2)
Sn2 Ni3 Zn1 5 5 84.593(12)
Sn2 Ni3 Zn1 5_455 5 134.439(7)
Sn1 Ni3 Zn1 5_455 5 95.36(2)
Sn1 Ni3 Zn1 5 5 45.554(9)
Ni2 Ni3 Zn1 . 5 38.176(11)
Ni2 Ni3 Zn1 10_556 5 87.14(2)
Ni1 Ni3 Zn1 9_566 5 142.116(16)
Ni1 Ni3 Zn1 2_564 5 92.420(17)
Zn1 Ni3 Zn1 5_455 5 60.822(14)
Zn1 Ni3 Zn1 6 5 90.566(18)
Sn3 Ni3 Zn1 2_564 6_455 135.66(2)
Sn3 Ni3 Zn1 9_566 6_455 45.098(11)
Sn2 Ni3 Zn1 5 6_455 134.439(7)
Sn2 Ni3 Zn1 5_455 6_455 84.593(12)
Sn1 Ni3 Zn1 5_455 6_455 45.554(9)
Sn1 Ni3 Zn1 5 6_455 95.36(2)
Ni2 Ni3 Zn1 . 6_455 87.14(2)
Ni2 Ni3 Zn1 10_556 6_455 38.176(11)
Ni1 Ni3 Zn1 9_566 6_455 92.420(17)
Ni1 Ni3 Zn1 2_564 6_455 142.116(16)
Zn1 Ni3 Zn1 5_455 6_455 90.566(18)
Zn1 Ni3 Zn1 6 6_455 60.822(14)
Zn1 Ni3 Zn1 5 6_455 121.49(2)
Sn3 Ni3 Ni3 2_564 1_655 90.0
Sn3 Ni3 Ni3 9_566 1_655 90.0
Sn2 Ni3 Ni3 5 1_655 38.311(17)
Sn2 Ni3 Ni3 5_455 1_655 141.689(17)
Sn1 Ni3 Ni3 5_455 1_655 141.620(18)
Sn1 Ni3 Ni3 5 1_655 38.380(18)
Ni2 Ni3 Ni3 . 1_655 90.0
Ni2 Ni3 Ni3 10_556 1_655 90.0
Ni1 Ni3 Ni3 9_566 1_655 90.0
Ni1 Ni3 Ni3 2_564 1_655 90.0
Zn1 Ni3 Ni3 5_455 1_655 120.411(7)
Zn1 Ni3 Ni3 6 1_655 59.589(7)
Zn1 Ni3 Ni3 5 1_655 59.589(7)
Zn1 Ni3 Ni3 6_455 1_655 120.411(7)

loop_
_geom_bond_atom_site_label_1
_geom_bond_atom_site_label_2
_geom_bond_site_symmetry_2
_geom_bond_distance
Sn1 Ni2 5_445 2.5779(6)
Sn1 Ni2 14_546 2.5779(6)
Sn1 Ni2 14_446 2.5779(6)
Sn1 Ni2 5_545 2.5779(6)
Sn1 Ni3 5_545 2.6483(7)
Sn1 Ni3 5_445 2.6483(7)
Sn1 Ni1 2_554 2.7525(8)
Sn1 Ni1 9_556 2.7525(8)
Sn1 Zn1 . 2.9364(6)
Sn1 Zn1 2 2.9364(6)
Sn1 Sn2 . 3.2845(9)
Sn1 Sn2 5_445 3.6623(8)
Sn1 Sn2 5_545 3.6623(8)
Sn1 Sn3 13_556 3.7312(6)
Sn1 Sn3 6_454 3.7312(6)
Sn2 Ni1 13_556 2.6009(5)
Sn2 Ni1 6_454 2.6009(5)
Sn2 Ni1 6_554 2.6009(5)
Sn2 Ni1 13_456 2.6009(5)
Sn2 Ni3 5_445 2.6458(7)
Sn2 Ni3 5_545 2.6458(7)
Sn2 Ni2 10_556 2.7480(9)
Sn2 Ni2 . 2.7480(9)
Sn2 Sn3 . 3.2766(7)
Sn2 Sn3 10_556 3.2766(7)
Sn2 Sn1 5 3.6623(8)
Sn2 Sn1 5_455 3.6623(8)
Sn2 Sn3 6_454 3.7074(6)
Sn2 Sn3 13_556 3.7074(6)
Sn3 Ni2 10_556 2.5286(9)
Sn3 Ni1 . 2.5682(8)
Sn3 Ni3 9_566 2.6127(6)
Sn3 Ni2 2_565 2.6185(9)
Sn3 Ni1 13_456 2.7444(6)
Sn3 Ni1 13_556 2.7444(6)
Sn3 Zn1 6 2.9186(5)
Sn3 Zn1 6_455 2.9186(5)
Sn3 Sn3 13_456 3.1154(6)
Sn3 Sn3 13_556 3.1154(6)
Sn3 Sn2 13_556 3.7074(6)
Sn3 Sn2 13_456 3.7074(6)
Sn3 Sn1 13_556 3.7312(6)
Sn3 Sn1 13_456 3.7312(6)
Zn1 Ni1 10_556 2.4937(7)
Zn1 Ni1 2_554 2.4937(7)
Zn1 Ni2 13_455 2.5935(6)
Zn1 Ni2 5_545 2.5935(6)
Zn1 Ni2 13 2.5935(6)
Zn1 Ni2 5_445 2.5935(6)
Zn1 Sn3 14_446 2.9186(5)
Zn1 Sn3 6_554 2.9186(5)
Zn1 Sn3 6_454 2.9186(5)
Zn1 Sn3 14_546 2.9186(5)
Zn1 Sn1 9 2.9364(6)
Zn1 Ni3 13_455 4.1012(6)
Zn1 Ni3 5_545 4.1012(6)
Zn1 Ni3 13 4.1012(6)
Ni1 Zn1 2 2.4937(7)
Ni1 Sn2 13_556 2.6009(5)
Ni1 Sn2 13_456 2.6009(5)
Ni1 Ni2 6_455 2.6918(7)
Ni1 Ni2 6 2.6918(7)
Ni1 Ni3 9_566 2.7037(10)
Ni1 Sn3 13_456 2.7444(6)
Ni1 Sn3 13_556 2.7444(6)
Ni1 Sn1 9_556 2.7525(8)
Ni1 Ni1 10_557 2.8423(15)
Ni1 Ni2 13_556 3.8889(10)
Ni1 Ni2 13_456 3.8889(10)
Ni1 Ni1 1_655 4.1520(8)
Ni1 Ni1 1_455 4.1520(8)
Ni2 Sn3 10_556 2.5286(9)
Ni2 Sn1 5 2.5779(6)
Ni2 Sn1 5_455 2.5779(6)
Ni2 Zn1 5_455 2.5935(6)
Ni2 Zn1 5 2.5935(6)
Ni2 Sn3 2_564 2.6185(9)
Ni2 Ni3 . 2.6754(10)
Ni2 Ni1 6_454 2.6918(7)
Ni2 Ni1 6_554 2.6918(7)
Ni2 Ni2 10_556 2.7718(15)
Ni2 Ni2 9_565 3.1091(15)
Ni2 Ni1 13_556 3.8889(10)
Ni2 Ni1 13_456 3.8889(10)
Ni2 Ni2 1_655 4.1520(8)
Ni3 Sn3 2_564 2.6127(6)
Ni3 Sn3 9_566 2.6127(6)
Ni3 Sn2 5 2.6458(7)
Ni3 Sn2 5_455 2.6458(7)
Ni3 Sn1 5_455 2.6483(7)
Ni3 Sn1 5 2.6483(7)
Ni3 Ni2 10_556 2.6754(10)
Ni3 Ni1 9_566 2.7036(10)
Ni3 Ni1 2_564 2.7036(10)
Ni3 Zn1 5_455 4.1012(6)
Ni3 Zn1 6 4.1012(6)
Ni3 Zn1 5 4.1012(6)
Ni3 Zn1 6_455 4.1012(6)
Ni3 Ni3 1_655 4.1520(8)
